data_1502334
loop_
_publ_author_name
'Rong, Zi-Qiang'
'Jia, Min-Qiang'
'You, Shu-Li'

_publ_section_title
;
 Enantioselective N-heterocyclic carbene-catalyzed Michael addition to
 \a,\b-unsaturated aldehydes by redox oxidation.
;
_journal_issue 15
_journal_name_full 'Organic letters'
_journal_page_first 4080
_journal_page_last 4083
_journal_paper_doi 10.1021/ol201595f
_journal_volume 13
_journal_year 2011
_chemical_absolute_configuration ad
_chemical_formula_sum 'C24 H17 Br O3'
_chemical_formula_weight 433.29
_chemical_name_systematic
; 
 ? 
;
_space_group_IT_number 19
_symmetry_cell_setting orthorhombic
_symmetry_space_group_name_Hall 'P 2ac 2ab'
_symmetry_space_group_name_H-M 'P 21 21 21'
_atom_sites_solution_hydrogens geom
_atom_sites_solution_primary direct
_atom_sites_solution_secondary difmap
_audit_creation_method SHELXL-97
_cell_angle_alpha 90.00
_cell_angle_beta 90.00
_cell_angle_gamma 90.00
_cell_formula_units_Z 4
_cell_length_a 7.6826(7)
_cell_length_b 11.6731(11)
_cell_length_c 21.484(2)
_cell_measurement_reflns_used 4645
_cell_measurement_temperature 293(2)
_cell_measurement_theta_max 49.736
_cell_measurement_theta_min 5.153
_cell_volume 1926.7(3)
_computing_cell_refinement 'Bruker SMART'
_computing_data_collection 'Bruker SMART'
_computing_data_reduction 'Bruker SHELXTL'
_computing_molecular_graphics 'Bruker SHELXTL'
_computing_publication_material 'Bruker SHELXTL'
_computing_structure_refinement 'SHELXL-97 (Sheldrick, 1997)'
_computing_structure_solution 'SHELXS-97 (Sheldrick, 1990)'
_diffrn_ambient_temperature 293(2)
_diffrn_measured_fraction_theta_full 0.998
_diffrn_measured_fraction_theta_max 0.998
_diffrn_measurement_device_type 'CCD area detector'
_diffrn_measurement_method 'phi and omega scans'
_diffrn_radiation_monochromator graphite
_diffrn_radiation_source 'fine-focus sealed tube'
_diffrn_radiation_type MoK\a
_diffrn_radiation_wavelength 0.71073
_diffrn_reflns_av_R_equivalents 0.0210
_diffrn_reflns_av_sigmaI/netI 0.0477
_diffrn_reflns_limit_h_max 9
_diffrn_reflns_limit_h_min -9
_diffrn_reflns_limit_k_max 14
_diffrn_reflns_limit_k_min -14
_diffrn_reflns_limit_l_max 26
_diffrn_reflns_limit_l_min -23
_diffrn_reflns_number 10371
_diffrn_reflns_theta_full 26.00
_diffrn_reflns_theta_max 26.00
_diffrn_reflns_theta_min 1.90
_exptl_absorpt_coefficient_mu 2.156
_exptl_absorpt_correction_T_max 1.00000
_exptl_absorpt_correction_T_min 0.64415
_exptl_absorpt_correction_type empirical
_exptl_absorpt_process_details sadabs
_exptl_crystal_colour colorless
_exptl_crystal_density_diffrn 1.494
_exptl_crystal_density_method 'not measured'
_exptl_crystal_description prismatic
_exptl_crystal_F_000 880
_exptl_crystal_size_max 0.356
_exptl_crystal_size_mid 0.215
_exptl_crystal_size_min 0.179
_refine_diff_density_max 0.384
_refine_diff_density_min -0.162
_refine_diff_density_rms 0.045
_refine_ls_abs_structure_details 'Flack H D (1983), Acta Cryst. A39, 876-881'
_refine_ls_abs_structure_Flack 0.009(7)
_refine_ls_extinction_method none
_refine_ls_goodness_of_fit_ref 1.010
_refine_ls_hydrogen_treatment constr
_refine_ls_matrix_type full
_refine_ls_number_parameters 253
_refine_ls_number_reflns 3767
_refine_ls_number_restraints 0
_refine_ls_restrained_S_all 1.010
_refine_ls_R_factor_all 0.0334
_refine_ls_R_factor_gt 0.0287
_refine_ls_shift/su_max 0.002
_refine_ls_shift/su_mean 0.000
_refine_ls_structure_factor_coef Fsqd
_refine_ls_weighting_details 'calc w=1/[\s^2^(Fo^2^)+(0.0288P)^2^+0.0000P] where P=(Fo^2^+2Fc^2^)/3'
_refine_ls_weighting_scheme calc
_refine_ls_wR_factor_gt 0.0690
_refine_ls_wR_factor_ref 0.0707
_reflns_number_gt 3399
_reflns_number_total 3767
_reflns_threshold_expression >2sigma(I)
_cod_data_source_file ol201595f_si_002.cif
_cod_data_source_block cd21189
_cod_depositor_comments
;
The following automatic conversions were performed:

'_symmetry_cell_setting' value 'Orthorhombic' changed to
'orthorhombic' according to
/home/saulius/struct/CIF-dictionaries/cif_core.dic dictionary named
'cif_core.dic' version 2.4.1 from 2010-06-29.

Automatic conversion script
Id: cif_fix_values 1715 2011-07-08 13:25:40Z adriana 
;
_cod_original_sg_symbol_H-M P2(1)2(1)2(1)
_cod_database_code 1502334

loop_
_symmetry_equiv_pos_as_xyz
'x, y, z'
'-x+1/2, -y, z+1/2'
'-x, y+1/2, -z+1/2'
'x+1/2, -y+1/2, -z'

loop_
_atom_site_label
_atom_site_type_symbol
_atom_site_fract_x
_atom_site_fract_y
_atom_site_fract_z
_atom_site_U_iso_or_equiv
_atom_site_adp_type
_atom_site_occupancy
_atom_site_symmetry_multiplicity
_atom_site_calc_flag
_atom_site_refinement_flags
Br1 Br 0.91842(4) 0.53194(3) 0.950640(13) 0.06591(11) Uani 1 1 d .
O1 O 1.0690(3) 0.09988(18) 0.85850(8) 0.0719(6) Uani 1 1 d .
O2 O 0.9183(2) 0.15378(13) 0.77655(7) 0.0466(4) Uani 1 1 d .
O3 O 0.6974(3) 0.52782(14) 0.75867(8) 0.0621(5) Uani 1 1 d .
C1 C 1.0121(3) 0.1789(2) 0.82913(11) 0.0508(6) Uani 1 1 d .
C2 C 1.0359(3) 0.3016(2) 0.84213(11) 0.0526(6) Uani 1 1 d .
H2A H 1.1239 0.3322 0.8143 0.063 Uiso 1 1 calc R
H2B H 1.0773 0.3110 0.8845 0.063 Uiso 1 1 calc R
C3 C 0.8676(3) 0.36948(19) 0.83392(9) 0.0414(5) Uani 1 1 d .
H3 H 0.8980 0.4510 0.8328 0.050 Uiso 1 1 calc R
C4 C 0.7875(3) 0.33877(17) 0.77175(9) 0.0370(5) Uani 1 1 d .
C5 C 0.8268(3) 0.23858(18) 0.74485(10) 0.0369(5) Uani 1 1 d .
C6 C 0.7797(3) 0.19792(17) 0.68222(9) 0.0358(5) Uani 1 1 d .
C7 C 0.7957(3) 0.2693(2) 0.63125(10) 0.0432(5) Uani 1 1 d .
H7 H 0.8452 0.3416 0.6357 0.052 Uiso 1 1 calc R
C8 C 0.7376(4) 0.2327(2) 0.57341(11) 0.0550(7) Uani 1 1 d .
H8 H 0.7486 0.2803 0.5389 0.066 Uiso 1 1 calc R
C9 C 0.6639(4) 0.1261(2) 0.56702(12) 0.0597(7) Uani 1 1 d .
H9 H 0.6219 0.1028 0.5284 0.072 Uiso 1 1 calc R
C10 C 0.6517(4) 0.0537(2) 0.61738(12) 0.0553(6) Uani 1 1 d .
H10 H 0.6035 -0.0189 0.6127 0.066 Uiso 1 1 calc R
C11 C 0.7111(3) 0.0891(2) 0.67460(10) 0.0446(5) Uani 1 1 d .
H11 H 0.7053 0.0396 0.7084 0.054 Uiso 1 1 calc R
C12 C 0.6721(3) 0.42784(18) 0.74431(10) 0.0407(5) Uani 1 1 d .
C13 C 0.5217(3) 0.39845(18) 0.70383(10) 0.0402(5) Uani 1 1 d .
C14 C 0.4823(4) 0.4740(2) 0.65561(12) 0.0510(6) Uani 1 1 d .
H14 H 0.5481 0.5401 0.6502 0.061 Uiso 1 1 calc R
C15 C 0.3456(4) 0.4506(2) 0.61597(14) 0.0627(7) Uani 1 1 d .
H15 H 0.3197 0.5010 0.5837 0.075 Uiso 1 1 calc R
C16 C 0.2476(4) 0.3532(3) 0.62396(14) 0.0651(7) Uani 1 1 d .
H16 H 0.1571 0.3372 0.5965 0.078 Uiso 1 1 calc R
C17 C 0.2823(4) 0.2793(2) 0.67213(13) 0.0570(6) Uani 1 1 d .
H17 H 0.2135 0.2147 0.6781 0.068 Uiso 1 1 calc R
C18 C 0.4203(3) 0.30157(19) 0.71174(10) 0.0456(5) Uani 1 1 d .
H18 H 0.4452 0.2509 0.7440 0.055 Uiso 1 1 calc R
C19 C 0.7399(3) 0.35162(17) 0.88746(9) 0.0371(5) Uani 1 1 d .
C20 C 0.6134(3) 0.26746(19) 0.88499(10) 0.0452(6) Uani 1 1 d .
H20 H 0.6067 0.2210 0.8499 0.054 Uiso 1 1 calc R
C21 C 0.4962(4) 0.2500(2) 0.93313(11) 0.0516(6) Uani 1 1 d .
H21 H 0.4116 0.1934 0.9298 0.062 Uiso 1 1 calc R
C22 C 0.5055(4) 0.3164(2) 0.98545(11) 0.0524(6) Uani 1 1 d .
H22 H 0.4271 0.3051 1.0178 0.063 Uiso 1 1 calc R
C23 C 0.6318(3) 0.4004(2) 0.99009(10) 0.0471(6) Uani 1 1 d .
H23 H 0.6393 0.4455 1.0256 0.056 Uiso 1 1 calc R
C24 C 0.7462(3) 0.41639(18) 0.94156(9) 0.0393(5) Uani 1 1 d .

loop_
_atom_site_aniso_label
_atom_site_aniso_U_11
_atom_site_aniso_U_22
_atom_site_aniso_U_33
_atom_site_aniso_U_23
_atom_site_aniso_U_13
_atom_site_aniso_U_12
Br1 0.07139(19) 0.07393(19) 0.05241(16) -0.02558(13) 0.00151(14) -0.02155(15)
O1 0.0856(15) 0.0838(13) 0.0465(10) 0.0029(9) -0.0122(11) 0.0292(13)
O2 0.0554(10) 0.0477(8) 0.0365(8) -0.0028(6) -0.0068(8) 0.0090(8)
O3 0.0873(13) 0.0361(8) 0.0629(11) -0.0086(8) -0.0041(10) -0.0008(9)
C1 0.0469(14) 0.0734(16) 0.0320(12) -0.0051(11) 0.0000(10) 0.0131(13)
C2 0.0411(14) 0.0782(17) 0.0384(13) -0.0108(12) -0.0018(10) -0.0050(12)
C3 0.0458(14) 0.0438(12) 0.0346(11) -0.0064(9) 0.0052(9) -0.0072(9)
C4 0.0406(12) 0.0390(11) 0.0315(11) -0.0028(8) 0.0057(9) -0.0062(9)
C5 0.0377(12) 0.0405(11) 0.0326(11) -0.0005(9) 0.0013(9) -0.0006(9)
C6 0.0343(11) 0.0406(11) 0.0327(10) -0.0051(8) 0.0055(9) 0.0052(9)
C7 0.0475(14) 0.0445(12) 0.0376(12) -0.0011(9) 0.0053(10) 0.0052(10)
C8 0.0622(17) 0.0663(16) 0.0364(12) 0.0041(11) 0.0008(12) 0.0171(14)
C9 0.0674(18) 0.0711(18) 0.0407(14) -0.0161(12) -0.0120(12) 0.0067(14)
C10 0.0572(15) 0.0542(15) 0.0545(15) -0.0168(12) -0.0014(12) -0.0054(12)
C11 0.0490(14) 0.0426(12) 0.0422(12) -0.0037(9) 0.0060(11) 0.0005(10)
C12 0.0524(13) 0.0360(11) 0.0339(11) -0.0024(9) 0.0099(10) -0.0002(9)
C13 0.0457(13) 0.0357(10) 0.0392(12) -0.0007(9) 0.0094(10) 0.0082(10)
C14 0.0611(15) 0.0404(12) 0.0515(14) 0.0086(11) 0.0014(12) 0.0038(12)
C15 0.0621(16) 0.0626(17) 0.0633(17) 0.0231(13) -0.0044(13) 0.0091(14)
C16 0.0512(16) 0.0783(19) 0.0659(17) 0.0089(14) -0.0118(14) 0.0010(15)
C17 0.0432(14) 0.0604(15) 0.0673(17) 0.0094(13) 0.0011(13) -0.0037(12)
C18 0.0457(13) 0.0454(12) 0.0457(12) 0.0072(9) 0.0062(12) 0.0057(12)
C19 0.0433(13) 0.0386(10) 0.0294(11) -0.0012(8) 0.0012(9) 0.0039(9)
C20 0.0591(16) 0.0408(11) 0.0356(11) -0.0037(9) 0.0059(11) -0.0059(10)
C21 0.0621(15) 0.0463(13) 0.0463(14) 0.0072(10) 0.0093(11) -0.0093(11)
C22 0.0625(15) 0.0578(14) 0.0367(13) 0.0086(11) 0.0125(11) 0.0062(13)
C23 0.0608(16) 0.0523(13) 0.0280(11) 0.0008(10) 0.0014(10) 0.0094(11)
C24 0.0460(13) 0.0419(11) 0.0301(11) -0.0024(8) -0.0027(9) 0.0024(9)

loop_
_atom_type_symbol
_atom_type_description
_atom_type_scat_dispersion_real
_atom_type_scat_dispersion_imag
_atom_type_scat_source
C C 0.0033 0.0016 'International Tables Vol C Tables 4.2.6.8 and 6.1.1.4'
H H 0.0000 0.0000 'International Tables Vol C Tables 4.2.6.8 and 6.1.1.4'
O O 0.0106 0.0060 'International Tables Vol C Tables 4.2.6.8 and 6.1.1.4'
Br Br -0.2901 2.4595 'International Tables Vol C Tables 4.2.6.8 and 6.1.1.4'

loop_
_geom_angle_atom_site_label_1
_geom_angle_atom_site_label_2
_geom_angle_atom_site_label_3
_geom_angle
C1 O2 C5 121.07(18)
O1 C1 O2 117.4(2)
O1 C1 C2 127.1(2)
O2 C1 C2 115.4(2)
C1 C2 C3 112.2(2)
C1 C2 H2A 109.2
C3 C2 H2A 109.2
C1 C2 H2B 109.2
C3 C2 H2B 109.2
H2A C2 H2B 107.9
C4 C3 C19 111.82(18)
C4 C3 C2 108.85(18)
C19 C3 C2 112.74(19)
C4 C3 H3 107.7
C19 C3 H3 107.7
C2 C3 H3 107.7
C5 C4 C12 125.0(2)
C5 C4 C3 119.7(2)
C12 C4 C3 115.23(18)
C4 C5 O2 121.59(19)
C4 C5 C6 128.4(2)
O2 C5 C6 110.00(17)
C7 C6 C11 119.6(2)
C7 C6 C5 120.54(19)
C11 C6 C5 119.82(19)
C6 C7 C8 119.7(2)
C6 C7 H7 120.2
C8 C7 H7 120.2
C9 C8 C7 120.1(2)
C9 C8 H8 120.0
C7 C8 H8 120.0
C8 C9 C10 120.4(2)
C8 C9 H9 119.8
C10 C9 H9 119.8
C11 C10 C9 119.7(2)
C11 C10 H10 120.1
C9 C10 H10 120.1
C10 C11 C6 120.5(2)
C10 C11 H11 119.7
C6 C11 H11 119.7
O3 C12 C13 119.4(2)
O3 C12 C4 118.2(2)
C13 C12 C4 122.26(18)
C18 C13 C14 119.1(2)
C18 C13 C12 123.7(2)
C14 C13 C12 117.2(2)
C15 C14 C13 120.0(2)
C15 C14 H14 120.0
C13 C14 H14 120.0
C16 C15 C14 120.2(3)
C16 C15 H15 119.9
C14 C15 H15 119.9
C17 C16 C15 120.5(3)
C17 C16 H16 119.8
C15 C16 H16 119.8
C16 C17 C18 119.6(3)
C16 C17 H17 120.2
C18 C17 H17 120.2
C13 C18 C17 120.6(2)
C13 C18 H18 119.7
C17 C18 H18 119.7
C20 C19 C24 116.4(2)
C20 C19 C3 121.33(18)
C24 C19 C3 122.3(2)
C19 C20 C21 122.1(2)
C19 C20 H20 118.9
C21 C20 H20 118.9
C22 C21 C20 119.8(2)
C22 C21 H21 120.1
C20 C21 H21 120.1
C21 C22 C23 119.8(2)
C21 C22 H22 120.1
C23 C22 H22 120.1
C24 C23 C22 119.3(2)
C24 C23 H23 120.3
C22 C23 H23 120.3
C23 C24 C19 122.5(2)
C23 C24 Br1 117.61(16)
C19 C24 Br1 119.84(17)

loop_
_geom_bond_atom_site_label_1
_geom_bond_atom_site_label_2
_geom_bond_distance
Br1 C24 1.899(2)
O1 C1 1.200(3)
O2 C1 1.372(3)
O2 C5 1.392(3)
O3 C12 1.223(3)
C1 C2 1.471(4)
C2 C3 1.527(3)
C2 H2A 0.9700
C2 H2B 0.9700
C3 C4 1.513(3)
C3 C19 1.526(3)
C3 H3 0.9800
C4 C5 1.339(3)
C4 C12 1.488(3)
C5 C6 1.472(3)
C6 C7 1.381(3)
C6 C11 1.385(3)
C7 C8 1.388(3)
C7 H7 0.9300
C8 C9 1.374(4)
C8 H8 0.9300
C9 C10 1.376(4)
C9 H9 0.9300
C10 C11 1.375(3)
C10 H10 0.9300
C11 H11 0.9300
C12 C13 1.486(3)
C13 C18 1.383(3)
C13 C14 1.393(3)
C14 C15 1.379(4)
C14 H14 0.9300
C15 C16 1.375(4)
C15 H15 0.9300
C16 C17 1.373(4)
C16 H16 0.9300
C17 C18 1.384(4)
C17 H17 0.9300
C18 H18 0.9300
C19 C20 1.383(3)
C19 C24 1.387(3)
C20 C21 1.386(3)
C20 H20 0.9300
C21 C22 1.367(4)
C21 H21 0.9300
C22 C23 1.382(4)
C22 H22 0.9300
C23 C24 1.377(3)
C23 H23 0.9300

loop_
_geom_torsion_atom_site_label_1
_geom_torsion_atom_site_label_2
_geom_torsion_atom_site_label_3
_geom_torsion_atom_site_label_4
_geom_torsion
C5 O2 C1 O1 170.6(2)
C5 O2 C1 C2 -11.1(3)
O1 C1 C2 C3 -137.0(3)
O2 C1 C2 C3 44.9(3)
C1 C2 C3 C4 -49.3(3)
C1 C2 C3 C19 75.3(2)
C19 C3 C4 C5 -101.9(2)
C2 C3 C4 C5 23.3(3)
C19 C3 C4 C12 79.9(2)
C2 C3 C4 C12 -154.9(2)
C12 C4 C5 O2 -172.0(2)
C3 C4 C5 O2 10.0(3)
C12 C4 C5 C6 5.4(4)
C3 C4 C5 C6 -172.6(2)
C1 O2 C5 C4 -18.0(3)
C1 O2 C5 C6 164.2(2)
C4 C5 C6 C7 44.7(3)
O2 C5 C6 C7 -137.6(2)
C4 C5 C6 C11 -132.3(2)
O2 C5 C6 C11 45.4(3)
C11 C6 C7 C8 2.2(3)
C5 C6 C7 C8 -174.8(2)
C6 C7 C8 C9 0.3(4)
C7 C8 C9 C10 -1.9(4)
C8 C9 C10 C11 1.1(4)
C9 C10 C11 C6 1.4(4)
C7 C6 C11 C10 -3.0(4)
C5 C6 C11 C10 174.0(2)
C5 C4 C12 O3 -151.7(2)
C3 C4 C12 O3 26.4(3)
C5 C4 C12 C13 32.4(3)
C3 C4 C12 C13 -149.54(19)
O3 C12 C13 C18 -141.4(2)
C4 C12 C13 C18 34.5(3)
O3 C12 C13 C14 38.4(3)
C4 C12 C13 C14 -145.8(2)
C18 C13 C14 C15 -1.1(4)
C12 C13 C14 C15 179.2(2)
C13 C14 C15 C16 0.2(4)
C14 C15 C16 C17 1.3(5)
C15 C16 C17 C18 -1.9(4)
C14 C13 C18 C17 0.4(3)
C12 C13 C18 C17 -179.8(2)
C16 C17 C18 C13 1.1(4)
C4 C3 C19 C20 30.8(3)
C2 C3 C19 C20 -92.2(2)
C4 C3 C19 C24 -150.7(2)
C2 C3 C19 C24 86.3(3)
C24 C19 C20 C21 1.5(3)
C3 C19 C20 C21 -179.9(2)
C19 C20 C21 C22 -0.9(4)
C20 C21 C22 C23 -0.1(4)
C21 C22 C23 C24 0.4(4)
C22 C23 C24 C19 0.3(3)
C22 C23 C24 Br1 -179.47(18)
C20 C19 C24 C23 -1.2(3)
C3 C19 C24 C23 -179.8(2)
C20 C19 C24 Br1 178.56(16)
C3 C19 C24 Br1 0.0(3)
